data_1547455
loop_
_publ_author_name
'Zhang, Yunxiao'
'Yan, Weitao'
'Wang, Yukang'
'Weng, Zhiqiang'

_publ_section_title
;
 Copper-Catalyzed Synthesis of Indol-3-yl
 \a-(Difluoromethyl)-\a-(trifluoromethyl)carbinols: Construction of
 Difluoromethylated sp(3) Carbon Centers.
;
_journal_issue 19
_journal_name_full 'Organic letters'
_journal_page_first 5478
_journal_page_last 5481
_journal_paper_doi 10.1021/acs.orglett.7b02828
_journal_volume 19
_journal_year 2017
_chemical_formula_moiety 'C19 H16 F5 N O2'
_chemical_formula_sum 'C19 H16 F5 N O2'
_chemical_formula_weight 385.33
_space_group_crystal_system monoclinic
_space_group_IT_number 14
_space_group_name_Hall '-P 2ybc'
_space_group_name_H-M_alt 'P 1 21/c 1'
_atom_sites_solution_hydrogens geom
_atom_sites_solution_primary direct
_atom_sites_solution_secondary difmap
_audit_creation_method SHELXL-97
_cell_angle_alpha 90.00
_cell_angle_beta 91.809(19)
_cell_angle_gamma 90.00
_cell_formula_units_Z 4
_cell_length_a 7.5979(16)
_cell_length_b 16.309(4)
_cell_length_c 13.633(3)
_cell_measurement_reflns_used 13430
_cell_measurement_temperature 293(2)
_cell_measurement_theta_max 29.77
_cell_measurement_theta_min 1.95
_cell_volume 1688.5(7)
_computing_cell_refinement 'Nonius CAD4 software'
_computing_data_collection 'Nonius CAD4 software'
_computing_data_reduction 'XCAD (P.McArdle, 2000)'
_computing_molecular_graphics 'ORTEX (P.McArdle, 1995)'
_computing_publication_material 'SHELXL-97/2 (Sheldrick,1997)'
_computing_structure_refinement 'SHELXL-97 (Sheldrick, 1997)'
_computing_structure_solution 'SHELXS-97 (Sheldrick, 1990)'
_diffrn_ambient_temperature 293(2)
_diffrn_detector_area_resol_mean None
_diffrn_measured_fraction_theta_full 0.980
_diffrn_measured_fraction_theta_max 0.980
_diffrn_measurement_device_type CCD
_diffrn_measurement_method dtprofit.ref
_diffrn_radiation_monochromator graphite
_diffrn_radiation_source 'fine-focus sealed tube'
_diffrn_radiation_type MoK\a
_diffrn_radiation_wavelength 0.71073
_diffrn_reflns_av_R_equivalents 0.0767
_diffrn_reflns_av_sigmaI/netI 0.0723
_diffrn_reflns_limit_h_max 8
_diffrn_reflns_limit_h_min -10
_diffrn_reflns_limit_k_max 21
_diffrn_reflns_limit_k_min -20
_diffrn_reflns_limit_l_max 18
_diffrn_reflns_limit_l_min -17
_diffrn_reflns_number 13430
_diffrn_reflns_theta_full 29.77
_diffrn_reflns_theta_max 29.77
_diffrn_reflns_theta_min 1.95
_diffrn_standards_decay_% 'not measured'
_diffrn_standards_interval_count 'not measured'
_diffrn_standards_interval_time 'not measured'
_diffrn_standards_number None
_exptl_absorpt_coefficient_mu 0.135
_exptl_absorpt_correction_T_max 0.973
_exptl_absorpt_correction_T_min 0.937
_exptl_absorpt_correction_type PSI-Scans
_exptl_crystal_colour Colourless
_exptl_crystal_density_diffrn 1.516
_exptl_crystal_density_method 'not measured'
_exptl_crystal_description Strip
_exptl_crystal_F_000 792
_exptl_crystal_size_max 0.30
_exptl_crystal_size_mid 0.15
_exptl_crystal_size_min 0.15
_refine_diff_density_max 1.069
_refine_diff_density_min -0.338
_refine_diff_density_rms 0.086
_refine_ls_extinction_method none
_refine_ls_goodness_of_fit_ref 1.075
_refine_ls_hydrogen_treatment constr
_refine_ls_matrix_type full
_refine_ls_number_parameters 245
_refine_ls_number_reflns 3908
_refine_ls_number_restraints 0
_refine_ls_restrained_S_all 1.075
_refine_ls_R_factor_all 0.0928
_refine_ls_R_factor_gt 0.0619
_refine_ls_shift/su_max 0.000
_refine_ls_shift/su_mean 0.000
_refine_ls_structure_factor_coef Fsqd
_refine_ls_weighting_details 'calc w=1/[\s^2^(Fo^2^)+(0.1216P)^2^+0.0000P] where P=(Fo^2^+2Fc^2^)/3'
_refine_ls_weighting_scheme calc
_refine_ls_wR_factor_gt 0.1803
_refine_ls_wR_factor_ref 0.2010
_reflns_number_gt 2687
_reflns_number_total 3908
_reflns_threshold_expression >2sigma(I)
_cod_data_source_file ol7b02828_si_002.cif
_cod_data_source_block p2(1)(c)
_cod_depositor_comments
;
 Updating space group information.

 Antanas Vaitkus,
 2018-06-07

The following automatic conversions were performed:

'_symmetry_cell_setting' value 'Monoclinic' changed to 'monoclinic'
according to
/home/data/users/saulius/crontab/automatic-downloads/rss-feeds/ACS/lib/dictionaries/cif_core.dic
dictionary named 'cif_core.dic' version 2.4.2 from 2011-04-26.

Automatic conversion script
Id: cif_fix_values 4973 2017-02-22 13:04:09Z antanas 

 Adding full bibliography for 1547455--1547456.cif.
;
_cod_original_cell_volume 1688.4(6)
_cod_original_sg_symbol_H-M P21/c
_cod_database_code 1547455

loop_
_space_group_symop_id
_space_group_symop_operation_xyz
1 x,y,z
2 -x,y+1/2,-z+1/2
3 -x,-y,-z
4 x,-y+1/2,z+1/2

loop_
_atom_site_label
_atom_site_type_symbol
_atom_site_fract_x
_atom_site_fract_y
_atom_site_fract_z
_atom_site_U_iso_or_equiv
_atom_site_adp_type
_atom_site_occupancy
_atom_site_symmetry_multiplicity
_atom_site_calc_flag
_atom_site_refinement_flags
O2 O 0.2840(2) 0.56957(8) 0.08212(11) 0.0236(4) Uani 1 1 d .
F3 F 0.2712(2) 0.15818(9) -0.05124(13) 0.0479(5) Uani 1 1 d .
O1 O 0.4956(2) 0.28865(9) -0.07282(13) 0.0283(4) Uani 1 1 d .
H1 H 0.5470 0.3315 -0.0848 0.042 Uiso 1 1 calc R
N1 N 0.1909(2) 0.45225(11) -0.29312(13) 0.0212(4) Uani 1 1 d .
F2 F 0.0740(2) 0.21339(10) -0.14638(14) 0.0482(5) Uani 1 1 d .
F1 F 0.1587(2) 0.27340(10) -0.01519(13) 0.0520(5) Uani 1 1 d .
F5 F 0.5204(2) 0.15599(9) -0.18592(13) 0.0524(5) Uani 1 1 d .
C13 C 0.2959(3) 0.51379(13) 0.16325(16) 0.0215(5) Uani 1 1 d .
H13A H 0.4059 0.4837 0.1626 0.026 Uiso 1 1 calc R
H13B H 0.1994 0.4748 0.1596 0.026 Uiso 1 1 calc R
C11 C 0.2872(3) 0.45540(12) -0.03409(16) 0.0194(5) Uani 1 1 d .
H11 H 0.3242 0.4180 0.0138 0.023 Uiso 1 1 calc R
F4 F 0.3054(2) 0.19202(10) -0.28686(13) 0.0529(5) Uani 1 1 d .
C7 C 0.2019(3) 0.49000(13) -0.20294(16) 0.0199(5) Uani 1 1 d .
C4 C 0.2863(3) 0.35604(12) -0.18578(16) 0.0193(5) Uani 1 1 d .
C15 C 0.1800(3) 0.63386(13) 0.25773(18) 0.0245(5) Uani 1 1 d .
H15 H 0.1140 0.6490 0.2020 0.029 Uiso 1 1 calc R
C14 C 0.2867(3) 0.56453(12) 0.25544(17) 0.0208(5) Uani 1 1 d .
C12 C 0.2609(3) 0.43119(12) -0.13243(16) 0.0183(5) Uani 1 1 d .
C9 C 0.1962(3) 0.59451(13) -0.08150(18) 0.0247(5) Uani 1 1 d .
H9 H 0.1751 0.6483 -0.0626 0.030 Uiso 1 1 calc R
C2 C 0.3575(3) 0.27632(12) -0.14345(17) 0.0223(5) Uani 1 1 d .
C5 C 0.2421(3) 0.37162(13) -0.28221(16) 0.0217(5) Uani 1 1 d .
H5 H 0.2460 0.3334 -0.3328 0.026 Uiso 1 1 calc R
C8 C 0.1685(3) 0.57194(12) -0.17771(17) 0.0230(5) Uani 1 1 d .
H8 H 0.1290 0.6096 -0.2246 0.028 Uiso 1 1 calc R
C10 C 0.2565(3) 0.53679(12) -0.01079(16) 0.0203(5) Uani 1 1 d .
C16 C 0.1715(3) 0.68066(14) 0.34304(19) 0.0302(6) Uani 1 1 d .
H16 H 0.0997 0.7268 0.3440 0.036 Uiso 1 1 calc R
C19 C 0.3838(3) 0.54229(14) 0.33996(17) 0.0262(5) Uani 1 1 d .
H19 H 0.4546 0.4958 0.3394 0.031 Uiso 1 1 calc R
C18 C 0.3755(3) 0.58906(15) 0.42470(18) 0.0303(6) Uani 1 1 d .
H18 H 0.4409 0.5739 0.4806 0.036 Uiso 1 1 calc R
C6 C 0.1247(3) 0.49002(15) -0.38379(17) 0.0291(5) Uani 1 1 d .
H6A H -0.0010 0.4953 -0.3820 0.044 Uiso 1 1 calc R
H6B H 0.1549 0.4564 -0.4385 0.044 Uiso 1 1 calc R
H6C H 0.1765 0.5433 -0.3906 0.044 Uiso 1 1 calc R
C17 C 0.2695(3) 0.65873(15) 0.42640(19) 0.0330(6) Uani 1 1 d .
H17 H 0.2645 0.6903 0.4831 0.040 Uiso 1 1 calc R
C3 C 0.4345(4) 0.22248(14) -0.2252(2) 0.0382(7) Uani 1 1 d .
H3 H 0.5168 0.2551 -0.2630 0.046 Uiso 1 1 calc R
C1 C 0.2158(3) 0.23016(14) -0.08878(19) 0.0302(6) Uani 1 1 d .

loop_
_atom_site_aniso_label
_atom_site_aniso_U_11
_atom_site_aniso_U_22
_atom_site_aniso_U_33
_atom_site_aniso_U_23
_atom_site_aniso_U_13
_atom_site_aniso_U_12
O2 0.0326(9) 0.0184(7) 0.0197(9) -0.0018(6) 0.0001(7) -0.0005(6)
F3 0.0454(10) 0.0345(8) 0.0641(12) 0.0267(8) 0.0039(8) -0.0013(7)
O1 0.0282(9) 0.0211(7) 0.0350(10) 0.0048(6) -0.0083(7) -0.0024(6)
N1 0.0205(9) 0.0257(9) 0.0174(10) 0.0040(7) 0.0002(7) -0.0013(7)
F2 0.0340(9) 0.0490(10) 0.0608(12) 0.0155(8) -0.0086(8) -0.0166(7)
F1 0.0639(12) 0.0440(9) 0.0495(11) -0.0015(8) 0.0240(9) -0.0057(8)
F5 0.0687(12) 0.0296(8) 0.0593(12) -0.0027(7) 0.0090(9) 0.0206(8)
C13 0.0230(11) 0.0186(9) 0.0230(12) 0.0014(8) 0.0023(9) -0.0008(8)
C11 0.0175(10) 0.0200(10) 0.0207(12) 0.0041(8) 0.0005(8) -0.0010(8)
F4 0.0733(12) 0.0399(9) 0.0450(11) -0.0207(8) -0.0069(9) 0.0004(8)
C7 0.0162(10) 0.0231(10) 0.0204(12) 0.0023(8) 0.0021(8) -0.0035(8)
C4 0.0187(10) 0.0194(10) 0.0201(12) 0.0000(8) 0.0028(8) -0.0029(8)
C15 0.0220(11) 0.0240(10) 0.0274(13) -0.0034(9) -0.0002(9) -0.0019(8)
C14 0.0176(10) 0.0229(10) 0.0221(13) 0.0001(8) 0.0033(9) -0.0061(8)
C12 0.0134(9) 0.0210(10) 0.0204(12) 0.0025(8) 0.0014(8) -0.0024(7)
C9 0.0257(11) 0.0171(10) 0.0315(14) -0.0001(9) 0.0024(9) 0.0009(8)
C2 0.0223(11) 0.0195(10) 0.0249(12) 0.0003(9) -0.0005(9) -0.0019(8)
C5 0.0206(11) 0.0216(10) 0.0232(13) -0.0015(8) 0.0033(9) -0.0016(8)
C8 0.0247(11) 0.0207(10) 0.0235(13) 0.0066(8) -0.0013(9) 0.0016(8)
C10 0.0197(11) 0.0223(10) 0.0187(12) 0.0001(8) 0.0011(8) -0.0015(8)
C16 0.0300(13) 0.0244(11) 0.0363(15) -0.0064(10) 0.0047(11) -0.0008(9)
C19 0.0224(11) 0.0299(11) 0.0263(13) 0.0018(9) 0.0026(9) -0.0016(9)
C18 0.0289(12) 0.0380(13) 0.0239(14) 0.0030(10) -0.0016(10) -0.0075(10)
C6 0.0333(13) 0.0343(12) 0.0198(13) 0.0070(9) 0.0007(10) 0.0013(10)
C17 0.0382(14) 0.0341(13) 0.0271(14) -0.0100(10) 0.0073(11) -0.0134(11)
C3 0.0507(16) 0.0209(11) 0.0424(17) -0.0074(10) -0.0052(13) 0.0076(11)
C1 0.0315(13) 0.0294(12) 0.0298(15) 0.0055(10) 0.0015(10) -0.0013(10)

loop_
_atom_type_symbol
_atom_type_description
_atom_type_scat_dispersion_real
_atom_type_scat_dispersion_imag
_atom_type_scat_source
C C 0.0033 0.0016 'International Tables Vol C Tables 4.2.6.8 and 6.1.1.4'
H H 0.0000 0.0000 'International Tables Vol C Tables 4.2.6.8 and 6.1.1.4'
F F 0.0171 0.0103 'International Tables Vol C Tables 4.2.6.8 and 6.1.1.4'
N N 0.0061 0.0033 'International Tables Vol C Tables 4.2.6.8 and 6.1.1.4'
O O 0.0106 0.0060 'International Tables Vol C Tables 4.2.6.8 and 6.1.1.4'

loop_
_geom_angle_atom_site_label_1
_geom_angle_atom_site_label_2
_geom_angle_atom_site_label_3
_geom_angle
C10 O2 C13 117.71(16)
C7 N1 C5 108.78(18)
C7 N1 C6 125.38(19)
C5 N1 C6 125.73(19)
O2 C13 C14 106.95(16)
C10 C11 C12 117.87(19)
N1 C7 C8 129.7(2)
N1 C7 C12 108.16(18)
C8 C7 C12 122.2(2)
C5 C4 C12 107.07(18)
C5 C4 C2 126.74(19)
C12 C4 C2 126.1(2)
C14 C15 C16 120.4(2)
C15 C14 C19 119.0(2)
C15 C14 C13 120.4(2)
C19 C14 C13 120.5(2)
C11 C12 C7 119.22(19)
C11 C12 C4 134.6(2)
C7 C12 C4 106.10(19)
C8 C9 C10 120.66(19)
O1 C2 C4 112.66(17)
O1 C2 C1 104.87(19)
C4 C2 C1 111.10(18)
O1 C2 C3 106.36(18)
C4 C2 C3 110.5(2)
C1 C2 C3 111.09(19)
C4 C5 N1 109.89(19)
C9 C8 C7 117.76(19)
O2 C10 C11 123.89(19)
O2 C10 C9 113.78(18)
C11 C10 C9 122.3(2)
C17 C16 C15 120.3(2)
C18 C19 C14 120.5(2)
C19 C18 C17 120.2(2)
C16 C17 C18 119.5(2)
F4 C3 F5 106.12(19)
F4 C3 C2 111.7(2)
F5 C3 C2 110.8(2)
F1 C1 F2 106.1(2)
F1 C1 F3 106.6(2)
F2 C1 F3 106.3(2)
F1 C1 C2 111.3(2)
F2 C1 C2 112.4(2)
F3 C1 C2 113.56(19)

loop_
_geom_bond_atom_site_label_1
_geom_bond_atom_site_label_2
_geom_bond_distance
O2 C10 1.385(3)
O2 C13 1.433(3)
F3 C1 1.343(3)
O1 C2 1.416(3)
N1 C7 1.375(3)
N1 C5 1.378(3)
N1 C6 1.457(3)
F2 C1 1.342(3)
F1 C1 1.311(3)
F5 C3 1.366(3)
C13 C14 1.508(3)
C11 C10 1.386(3)
C11 C12 1.406(3)
F4 C3 1.365(3)
C7 C8 1.405(3)
C7 C12 1.420(3)
C4 C5 1.370(3)
C4 C12 1.441(3)
C4 C2 1.515(3)
C15 C14 1.392(3)
C15 C16 1.394(3)
C14 C19 1.396(3)
C9 C8 1.372(3)
C9 C10 1.413(3)
C2 C1 1.527(3)
C2 C3 1.548(4)
C16 C17 1.386(4)
C19 C18 1.387(3)
C18 C17 1.393(4)
